data_2206823
loop_
_publ_author_name
'Yao-Cheng Shi'
'Chun-Xia Sui'
'Jin-Juan Wu'

_publ_section_title (<i>S</i>)-3-[(1-Ethoxycarbonyl-2-phenylethyl)amino]-1-ferrocenylbut-2-en-1-one
_journal_coeditor_code XU6035
_journal_issue 9
_journal_name_full 'Acta Crystallographica Section E'
_journal_page_first m1878
_journal_page_last m1879
_journal_paper_doi 10.1107/S1600536805026978
_journal_volume 61
_journal_year 2005
_chemical_formula_iupac '[Fe (C5 H5) (C20 H22 N O3)]'
_chemical_formula_moiety 'C25 H27 Fe N O3'
_chemical_formula_sum 'C25 H27 Fe N O3'
_chemical_formula_weight 445.33
_chemical_name_common
;
(S)-3-[(1-Ethoxycarbonyl-2-phenylethyl)amino]-1-ferrocenylbut-2-en-1-one
;
_chemical_name_systematic
;
(S)-ethyl 2-[1-(1-ferrocenylcarbonyl)prop-1-en-2-ylamino]-3-phenylpropionate
;
_space_group_IT_number 4
_space_group_name_Hall 'P 2yb'
_symmetry_cell_setting monoclinic
_symmetry_space_group_name_Hall 'P 2yb'
_symmetry_space_group_name_H-M 'P 1 21 1'
_atom_sites_solution_hydrogens geom
_atom_sites_solution_primary direct
_atom_sites_solution_secondary difmap
_audit_creation_method SHELXL97
_cell_angle_alpha 90.00
_cell_angle_beta 100.26(3)
_cell_angle_gamma 90.00
_cell_formula_units_Z 2
_cell_length_a 10.029(2)
_cell_length_b 7.4860(15)
_cell_length_c 15.608(3)
_cell_measurement_reflns_used 25
_cell_measurement_temperature 293
_cell_measurement_theta_max 13
_cell_measurement_theta_min 10
_cell_volume 1153.1(4)
_computing_cell_refinement 'CAD-4 Software'
_computing_data_collection 'CAD-4 Software (Enraf--Nonius, 1989)'
_computing_data_reduction 'XCAD4 (Harms & Wocadlo,1995)'
_computing_molecular_graphics 'ORTEP-3 for Windows (Farrugia, 1997)'
_computing_publication_material 'PLATON (Spek, 2003) and OSCAIL-X (McArdle, 1995)'
_computing_structure_refinement 'SHELXL97 (Sheldrick, 1997)'
_computing_structure_solution 'SHELXS97 (Sheldrick, 1997)'
_diffrn_ambient_temperature 293
_diffrn_measured_fraction_theta_full 0.98
_diffrn_measured_fraction_theta_max 0.98
_diffrn_measurement_device_type 'Enraf--Nonius CAD-4'
_diffrn_measurement_method \w/2\q
_diffrn_radiation_monochromator graphite
_diffrn_radiation_source 'fine-focus sealed tube'
_diffrn_radiation_type MoK\a
_diffrn_radiation_wavelength 0.71073
_diffrn_reflns_av_R_equivalents 0.026
_diffrn_reflns_av_sigmaI/netI 0.051
_diffrn_reflns_limit_h_max 11
_diffrn_reflns_limit_h_min 0
_diffrn_reflns_limit_k_max 8
_diffrn_reflns_limit_k_min 0
_diffrn_reflns_limit_l_max 18
_diffrn_reflns_limit_l_min -18
_diffrn_reflns_number 2543
_diffrn_reflns_theta_full 26.0
_diffrn_reflns_theta_max 26.0
_diffrn_reflns_theta_min 1.3
_diffrn_standards_decay_% 0.1
_diffrn_standards_interval_count 200
_diffrn_standards_interval_time 120
_diffrn_standards_number 3
_exptl_absorpt_coefficient_mu 0.678
_exptl_absorpt_correction_T_max 0.923
_exptl_absorpt_correction_T_min 0.827
_exptl_absorpt_correction_type empirical
_exptl_absorpt_process_details 'via \y scan (North et al., 1968)'
_exptl_crystal_colour Red
_exptl_crystal_density_diffrn 1.283
_exptl_crystal_density_method 'not measured'
_exptl_crystal_description Block
_exptl_crystal_F_000 468
_exptl_crystal_size_max 0.3
_exptl_crystal_size_mid 0.2
_exptl_crystal_size_min 0.1
_refine_diff_density_max 0.39
_refine_diff_density_min -0.24
_refine_ls_abs_structure_details 'Flack (1983)'
_refine_ls_abs_structure_Flack 0.01(4)
_refine_ls_extinction_method none
_refine_ls_goodness_of_fit_ref 1.044
_refine_ls_hydrogen_treatment constr
_refine_ls_matrix_type full
_refine_ls_number_parameters 273
_refine_ls_number_reflns 2407
_refine_ls_number_restraints 32
_refine_ls_restrained_S_all 1.164
_refine_ls_R_factor_all 0.074
_refine_ls_R_factor_gt 0.044
_refine_ls_shift/su_max 0.000
_refine_ls_shift/su_mean 0.000
_refine_ls_structure_factor_coef Fsqd
_refine_ls_weighting_details 'calc w = 1/[\s^2^(Fo^2^)+(0.061P)^2^+0.3415P] where P = (Fo^2^+2Fc^2^)/3'
_refine_ls_weighting_scheme calc
_refine_ls_wR_factor_gt 0.109
_refine_ls_wR_factor_ref 0.121
_reflns_number_gt 1770
_reflns_number_total 2407
_reflns_threshold_expression I>2\s(I)
_cod_data_source_file xu6035.cif
_cod_data_source_block I
_cod_depositor_comments
;
The following automatic conversions were performed:
'_symmetry_cell_setting' value 'Monoclinic' changed to 'monoclinic'
according to '/home/saulius/struct/CIF-dictionaries/cif_core.dic'
dictionary named 'cif_core.dic' version 2.4.1 from 2010-06-29.

Automatic conversion script
Id: cif_fix_enum 1527 2010-12-29 10:47:43Z saulius 

The following automatic conversions were performed:

'_symmetry_cell_setting' value 'Monoclinic' changed to 'monoclinic'
according to /home/saulius/struct/CIF-dictionaries/cif_core.dic
dictionary named 'cif_core.dic' version 2.4.1 from 2010-06-29.

Automatic conversion script
Id: cif_fix_values 1715 2011-07-08 13:25:40Z adriana 
;
_cod_original_sg_symbol_H-M 'P 21'
_cod_database_code 2206823

loop_
_symmetry_equiv_pos_as_xyz
'x, y, z'
'-x, y+1/2, -z'

loop_
_atom_site_label
_atom_site_fract_x
_atom_site_fract_y
_atom_site_fract_z
_atom_site_U_iso_or_equiv
_atom_site_adp_type
_atom_site_calc_flag
_atom_site_refinement_flags
_atom_site_occupancy
_atom_site_type_symbol
Fe 0.73918(7) 0.50240(11) 0.48047(6) 0.0471(3) Uani d . 1 Fe
O1 0.6138(5) 0.7230(10) -0.0939(3) 0.0891(19) Uani d . 1 O
O2 0.4837(7) 0.7065(14) 0.0067(5) 0.121(4) Uani d . 1 O
O3 0.5688(5) 0.6171(8) 0.2545(3) 0.0715(14) Uani d . 1 O
N 0.7018(6) 0.7520(9) 0.1368(4) 0.0644(16) Uani d . 1 N
H1N 0.6316 0.6969 0.1480 0.077 Uiso calc R 1 H
C1 0.5524(11) 0.626(2) -0.2377(6) 0.140(5) Uani d D 1 C
H1A 0.6277 0.6966 -0.2478 0.211 Uiso calc R 1 H
H1B 0.4824 0.6286 -0.2884 0.211 Uiso calc R 1 H
H1C 0.5815 0.5044 -0.2260 0.211 Uiso calc R 1 H
C2 0.4998(9) 0.6971(18) -0.1629(6) 0.103(3) Uani d D 1 C
H2A 0.4359 0.6140 -0.1449 0.124 Uiso calc R 1 H
H2B 0.4537 0.8097 -0.1781 0.124 Uiso calc R 1 H
C3 0.5912(8) 0.7231(13) -0.0131(6) 0.078(2) Uani d . 1 C
C4 0.8097(8) 0.5616(12) 0.0387(5) 0.079(3) Uani d . 1 C
H4A 0.7604 0.4586 0.0542 0.095 Uiso calc R 1 H
H4B 0.8173 0.5496 -0.0222 0.095 Uiso calc R 1 H
C5 0.7271(7) 0.7323(12) 0.0496(5) 0.067(2) Uani d . 1 C
H5 0.7775 0.8368 0.0350 0.081 Uiso calc R 1 H
C6 0.8795(8) 0.9702(11) 0.1840(6) 0.082(3) Uani d . 1 C
H6A 0.9486 0.9042 0.1624 0.124 Uiso calc R 1 H
H6B 0.9189 1.0318 0.2364 0.124 Uiso calc R 1 H
H6C 0.8397 1.0554 0.1410 0.124 Uiso calc R 1 H
C7 0.7728(6) 0.8448(10) 0.2030(5) 0.0594(18) Uani d . 1 C
C8 0.7457(6) 0.8279(10) 0.2857(5) 0.0562(17) Uani d . 1 C
H8 0.7946 0.8985 0.3293 0.067 Uiso calc R 1 H
C9 0.6466(6) 0.7078(10) 0.3087(5) 0.0527(16) Uani d . 1 C
C11 1.0559(8) 0.6317(15) 0.0600(6) 0.088(3) Uani d . 1 C
H11 1.0418 0.6755 0.0033 0.105 Uiso calc R 1 H
C12 0.9494(7) 0.5603(10) 0.0927(5) 0.066(2) Uani d . 1 C
C13 0.9744(8) 0.4950(17) 0.1770(5) 0.083(2) Uani d . 1 C
H13 0.9045 0.4433 0.2003 0.099 Uiso calc R 1 H
C14 1.1027(9) 0.506(2) 0.2266(6) 0.104(3) Uani d . 1 C
H14 1.1174 0.4650 0.2837 0.124 Uiso calc R 1 H
C15 1.2073(9) 0.5758(16) 0.1937(8) 0.104(3) Uani d . 1 C
H15 1.2933 0.5797 0.2277 0.125 Uiso calc R 1 H
C16 1.1869(9) 0.6395(15) 0.1116(8) 0.098(3) Uani d . 1 C
H16 1.2585 0.6884 0.0890 0.118 Uiso calc R 1 H
C21 0.8933(11) 0.3750(17) 0.5568(7) 0.112(4) Uani d U 1 C
H21 0.9336 0.4035 0.6171 0.135 Uiso calc R 1 H
C22 0.9333(7) 0.4406(12) 0.4801(10) 0.102(3) Uani d U 1 C
H22 1.0068 0.5254 0.4773 0.122 Uiso calc R 1 H
C23 0.8521(12) 0.3600(17) 0.4102(7) 0.104(3) Uani d U 1 C
H23 0.8568 0.3758 0.3484 0.125 Uiso calc R 1 H
C24 0.7684(10) 0.2470(12) 0.4445(8) 0.084(3) Uani d U 1 C
H24 0.6983 0.1732 0.4095 0.100 Uiso calc R 1 H
C25 0.7899(10) 0.2539(13) 0.5283(7) 0.087(3) Uani d U 1 C
H25 0.7404 0.1854 0.5660 0.105 Uiso calc R 1 H
C31 0.5687(6) 0.5785(10) 0.5240(5) 0.0564(17) Uani d . 1 C
H31 0.5216 0.5087 0.5626 0.068 Uiso calc R 1 H
C32 0.6739(6) 0.7020(10) 0.5509(5) 0.0527(16) Uani d . 1 C
H32 0.7121 0.7325 0.6114 0.063 Uiso calc R 1 H
C33 0.7175(6) 0.7704(9) 0.4765(5) 0.0475(17) Uani d . 1 C
H33 0.7897 0.8583 0.4758 0.057 Uiso calc R 1 H
C34 0.6352(5) 0.6897(8) 0.4018(4) 0.0456(15) Uani d . 1 C
C35 0.5434(5) 0.5709(9) 0.4327(4) 0.0486(15) Uani d . 1 C
H35 0.4758 0.4953 0.3967 0.058 Uiso calc R 1 H

loop_
_atom_site_aniso_label
_atom_site_aniso_U_11
_atom_site_aniso_U_22
_atom_site_aniso_U_33
_atom_site_aniso_U_12
_atom_site_aniso_U_13
_atom_site_aniso_U_23
Fe 0.0338(4) 0.0342(4) 0.0739(6) 0.0023(5) 0.0115(3) -0.0011(7)
O1 0.071(3) 0.130(6) 0.064(3) -0.019(4) 0.006(3) 0.000(4)
O2 0.056(4) 0.217(11) 0.092(4) -0.006(5) 0.017(3) 0.011(6)
O3 0.065(3) 0.079(4) 0.068(3) -0.024(3) 0.005(2) -0.002(3)
N 0.059(3) 0.067(4) 0.068(4) -0.011(3) 0.016(3) -0.001(3)
C1 0.124(9) 0.208(16) 0.088(7) -0.046(10) 0.015(6) -0.024(9)
C2 0.096(7) 0.125(9) 0.080(6) -0.006(7) -0.008(5) 0.018(6)
C3 0.072(5) 0.090(6) 0.069(5) -0.012(5) 0.010(4) 0.008(5)
C4 0.078(5) 0.083(7) 0.076(5) 0.006(4) 0.012(4) -0.011(4)
C5 0.063(4) 0.073(5) 0.066(5) -0.007(4) 0.011(4) -0.002(4)
C6 0.096(5) 0.060(7) 0.096(6) -0.025(5) 0.029(4) -0.004(5)
C7 0.052(4) 0.050(4) 0.076(5) 0.000(3) 0.011(4) 0.003(4)
C8 0.050(3) 0.048(4) 0.070(5) -0.005(3) 0.012(3) -0.004(4)
C9 0.045(3) 0.044(4) 0.068(4) 0.006(3) 0.007(3) 0.000(3)
C11 0.080(5) 0.095(7) 0.096(6) 0.009(5) 0.037(5) 0.002(6)
C12 0.062(4) 0.061(5) 0.076(5) 0.012(3) 0.018(4) -0.009(4)
C13 0.076(4) 0.076(5) 0.098(6) 0.004(7) 0.022(4) 0.008(8)
C14 0.085(5) 0.108(7) 0.112(6) 0.025(9) 0.001(5) 0.018(10)
C15 0.073(6) 0.103(8) 0.132(8) 0.016(5) 0.005(6) 0.001(7)
C16 0.064(5) 0.089(7) 0.150(9) 0.002(5) 0.041(6) 0.002(7)
C21 0.098(6) 0.108(7) 0.112(6) 0.057(5) -0.034(5) -0.028(5)
C22 0.038(3) 0.059(5) 0.214(8) 0.006(3) 0.033(5) 0.015(5)
C23 0.123(6) 0.105(6) 0.100(6) 0.064(5) 0.059(5) 0.011(5)
C24 0.078(5) 0.054(5) 0.112(6) 0.017(4) -0.001(5) -0.016(5)
C25 0.085(5) 0.064(5) 0.114(6) 0.023(4) 0.022(5) 0.027(5)
C31 0.039(3) 0.053(4) 0.081(5) 0.005(3) 0.022(3) 0.000(3)
C32 0.048(3) 0.046(4) 0.065(4) 0.008(3) 0.012(3) -0.011(3)
C33 0.050(4) 0.024(3) 0.070(5) 0.003(3) 0.014(4) -0.005(3)
C34 0.036(3) 0.034(3) 0.067(4) 0.006(2) 0.010(3) -0.003(3)
C35 0.028(3) 0.047(3) 0.070(4) 0.005(2) 0.008(3) -0.004(3)

loop_
_atom_type_symbol
_atom_type_description
_atom_type_scat_dispersion_real
_atom_type_scat_dispersion_imag
_atom_type_scat_source
C C 0.0033 0.0016 'International Tables Vol C Tables 4.2.6.8 and 6.1.1.4'
H H 0.0000 0.0000 'International Tables Vol C Tables 4.2.6.8 and 6.1.1.4'
N N 0.0061 0.0033 'International Tables Vol C Tables 4.2.6.8 and 6.1.1.4'
O O 0.0106 0.0060 'International Tables Vol C Tables 4.2.6.8 and 6.1.1.4'
Fe Fe 0.3463 0.8444 'International Tables Vol C Tables 4.2.6.8 and 6.1.1.4'

loop_
_geom_angle_atom_site_label_1
_geom_angle_atom_site_label_2
_geom_angle_atom_site_label_3
_geom_angle
C22 Fe C21 41.3(4)
C22 Fe C23 40.1(4)
C21 Fe C23 68.0(4)
C22 Fe C33 109.2(3)
C21 Fe C33 123.8(4)
C23 Fe C33 125.2(4)
C22 Fe C34 123.6(4)
C21 Fe C34 160.6(4)
C23 Fe C34 108.3(4)
C33 Fe C34 41.6(3)
C22 Fe C24 66.0(4)
C21 Fe C24 65.4(4)
C23 Fe C24 39.5(4)
C33 Fe C24 161.6(4)
C34 Fe C24 124.6(4)
C22 Fe C31 160.6(5)
C21 Fe C31 122.5(4)
C23 Fe C31 156.7(5)
C33 Fe C31 68.8(3)
C34 Fe C31 68.6(3)
C24 Fe C31 121.9(4)
C22 Fe C32 125.4(4)
C21 Fe C32 108.4(4)
C23 Fe C32 161.8(4)
C33 Fe C32 40.7(3)
C34 Fe C32 68.8(3)
C24 Fe C32 156.8(4)
C31 Fe C32 40.6(3)
C22 Fe C25 67.1(4)
C21 Fe C25 40.1(4)
C23 Fe C25 65.7(4)
C33 Fe C25 159.8(4)
C34 Fe C25 157.4(4)
C24 Fe C25 37.0(4)
C31 Fe C25 107.7(3)
C32 Fe C25 123.9(4)
C22 Fe C35 158.6(4)
C21 Fe C35 157.3(5)
C23 Fe C35 122.1(4)
C33 Fe C35 69.3(3)
C34 Fe C35 41.1(2)
C24 Fe C35 108.2(3)
C31 Fe C35 40.3(3)
C32 Fe C35 68.3(3)
C25 Fe C35 121.7(3)
C3 O1 C2 117.8(7)
C7 N C5 128.7(6)
C7 N H1N 115.7
C5 N H1N 115.7
C2 C1 H1A 109.5
C2 C1 H1B 109.5
H1A C1 H1B 109.5
C2 C1 H1C 109.5
H1A C1 H1C 109.5
H1B C1 H1C 109.5
C1 C2 O1 107.2(8)
C1 C2 H2A 110.3
O1 C2 H2A 110.3
C1 C2 H2B 110.3
O1 C2 H2B 110.3
H2A C2 H2B 108.5
O2 C3 O1 124.8(8)
O1 C3 C5 109.0(7)
O2 C3 C5 126.0(8)
C5 C4 C12 114.1(7)
C12 C4 H4A 108.7
C5 C4 H4A 108.7
C12 C4 H4B 108.7
C5 C4 H4B 108.7
H4A C4 H4B 107.6
N C5 C4 112.2(7)
N C5 C3 108.8(6)
C3 C5 C4 109.0(7)
N C5 H5 108.9
C3 C5 H5 108.9
C4 C5 H5 108.9
C7 C6 H6A 109.5
C7 C6 H6B 109.5
H6A C6 H6B 109.5
C7 C6 H6C 109.5
H6A C6 H6C 109.5
H6B C6 H6C 109.5
N C7 C6 118.3(7)
N C7 C8 120.7(6)
C6 C7 C8 120.9(7)
C7 C8 C9 123.8(7)
C7 C8 H8 118.1
C9 C8 H8 118.1
O3 C9 C8 123.4(6)
O3 C9 C34 117.9(6)
C8 C9 C34 118.7(6)
C12 C11 C16 120.7(9)
C12 C11 H11 119.7
C16 C11 H11 119.7
C11 C12 C13 118.0(7)
C11 C12 C4 120.0(8)
C13 C12 C4 122.0(7)
C14 C13 C12 120.3(9)
C14 C13 H13 119.8
C12 C13 H13 119.8
C15 C14 C13 121.2(9)
C15 C14 H14 119.4
C13 C14 H14 119.4
C16 C15 C14 120.1(9)
C16 C15 H15 120.0
C14 C15 H15 120.0
C15 C16 C11 119.7(9)
C15 C16 H16 120.2
C11 C16 H16 120.2
C25 C21 C22 105.3(9)
C25 C21 Fe 70.7(5)
C22 C21 Fe 68.8(5)
C25 C21 H21 127.3
C22 C21 H21 127.3
Fe C21 H21 127.3
C23 C22 C21 107.5(9)
C23 C22 Fe 70.5(5)
C21 C22 Fe 69.9(5)
C23 C22 H22 126.2
C21 C22 H22 126.2
Fe C22 H22 126.2
C24 C23 C22 106.1(9)
C24 C23 Fe 70.7(5)
C22 C23 Fe 69.3(5)
C24 C23 H23 126.9
C22 C23 H23 126.9
Fe C23 H23 126.9
C25 C24 C23 111.7(10)
C25 C24 Fe 71.8(6)
C23 C24 Fe 69.8(6)
C25 C24 H24 124.1
C23 C24 H24 124.1
Fe C24 H24 124.1
C24 C25 C21 109.3(10)
C24 C25 Fe 71.2(5)
C21 C25 Fe 69.2(6)
C24 C25 H25 125.3
C21 C25 H25 125.3
Fe C25 H25 125.3
C35 C31 C32 108.7(6)
C35 C31 Fe 70.1(3)
C32 C31 Fe 69.7(3)
C35 C31 H31 125.7
C32 C31 H31 125.7
Fe C31 H31 125.7
C31 C32 C33 108.6(6)
C31 C32 Fe 69.7(4)
C33 C32 Fe 69.1(4)
C31 C32 H32 125.7
C33 C32 H32 125.7
Fe C32 H32 125.7
C32 C33 C34 107.4(6)
C32 C33 Fe 70.2(4)
C34 C33 Fe 69.5(4)
C32 C33 H33 126.3
C34 C33 H33 126.3
Fe C33 H33 126.3
C35 C34 C33 107.4(6)
C35 C34 C9 123.8(6)
C33 C34 C9 128.6(6)
C35 C34 Fe 69.9(3)
C33 C34 Fe 68.9(4)
C9 C34 Fe 122.4(4)
C31 C35 C34 107.9(6)
C31 C35 Fe 69.6(3)
C34 C35 Fe 69.0(3)
C31 C35 H35 126.0
C34 C35 H35 126.0
Fe C35 H35 126.0

loop_
_geom_bond_atom_site_label_1
_geom_bond_atom_site_label_2
_geom_bond_distance
_geom_bond_publ_flag
O1 C2 1.438(9) y
O1 C3 1.320(9) y
O2 C3 1.180(10) y
O3 C9 1.245(8) y
N C5 1.435(9) y
N C7 1.340(9) y
N H1N 0.8600 ?
C1 C2 1.465(12) ?
C1 H1A 0.9600 ?
C1 H1B 0.9600 ?
C1 H1C 0.9600 ?
C2 H2A 0.9700 ?
C2 H2B 0.9700 ?
C3 C5 1.532(10) ?
C4 C5 1.549(11) ?
C4 C12 1.501(10) ?
C4 H4A 0.9700 ?
C4 H4B 0.9700 ?
C5 H5 0.9800 ?
C6 C7 1.493(10) ?
C6 H6A 0.9600 ?
C6 H6B 0.9600 ?
C6 H6C 0.9600 ?
C7 C8 1.371(10) y
C8 C9 1.433(9) y
C8 H8 0.9300 ?
C9 C34 1.484(9) y
C11 C12 1.372(11) ?
C11 C16 1.414(12) ?
C11 H11 0.9300 ?
C12 C13 1.384(11) ?
C13 C14 1.381(11) ?
C13 H13 0.9300 ?
C14 C15 1.351(13) ?
C14 H14 0.9300 ?
C15 C16 1.348(13) ?
C15 H15 0.9300 ?
C16 H16 0.9300 ?
C21 C25 1.390(15) ?
C21 C22 1.416(14) ?
C21 H21 0.9800 ?
C22 C23 1.379(14) ?
C22 H22 0.9800 ?
C23 C24 1.366(14) ?
C23 H23 0.9800 ?
C24 C25 1.289(13) ?
C24 H24 0.9800 ?
C25 H25 0.9800 ?
C31 C35 1.403(9) ?
C31 C32 1.409(9) ?
C31 H31 0.9800 ?
C32 C33 1.409(9) ?
C32 H32 0.9800 ?
C33 C34 1.436(9) ?
C33 H33 0.9800 ?
C34 C35 1.425(8) ?
C35 H35 0.9800 ?
Fe C22 2.002(7) ?
Fe C21 2.015(9) ?
Fe C23 2.017(8) ?
Fe C33 2.018(6) ?
Fe C34 2.026(6) ?
Fe C24 2.028(9) ?
Fe C31 2.030(6) ?
Fe C32 2.032(6) ?
Fe C25 2.035(9) ?
Fe C35 2.037(5) ?

loop_
_geom_hbond_atom_site_label_D
_geom_hbond_atom_site_label_H
_geom_hbond_atom_site_label_A
_geom_hbond_site_symmetry_A
_geom_hbond_distance_DH
_geom_hbond_distance_HA
_geom_hbond_distance_DA
_geom_hbond_angle_DHA
_geom_hbond_publ_flag
N H1N O3 . 0.86 1.97 2.655(8) 135 yes
C2 H2B O3 2_655 0.97 2.58 3.472(14) 152 yes

loop_
_geom_torsion_atom_site_label_1
_geom_torsion_atom_site_label_2
_geom_torsion_atom_site_label_3
_geom_torsion_atom_site_label_4
_geom_torsion
C3 O1 C2 C1 -155.8(10)
C2 O1 C3 O2 -1.4(16)
C2 O1 C3 C5 174.0(8)
C7 N C5 C3 -145.0(8)
C7 N C5 C4 94.4(9)
O2 C3 C5 N -10.9(15)
O1 C3 C5 N 173.8(7)
O2 C3 C5 C4 111.7(12)
O1 C3 C5 C4 -63.6(9)
C12 C4 C5 N -63.2(9)
C12 C4 C5 C3 176.2(6)
C5 N C7 C8 -170.3(7)
C5 N C7 C6 11.3(11)
N C7 C8 C9 2.8(11)
C6 C7 C8 C9 -178.8(7)
C7 C8 C9 O3 -5.5(11)
C7 C8 C9 C34 174.5(6)
C16 C11 C12 C13 -0.6(14)
C16 C11 C12 C4 176.8(8)
C5 C4 C12 C11 -88.8(9)
C5 C4 C12 C13 88.6(11)
C11 C12 C13 C14 1.5(16)
C4 C12 C13 C14 -175.9(11)
C12 C13 C14 C15 -2(2)
C13 C14 C15 C16 1(2)
C14 C15 C16 C11 -0.5(17)
C12 C11 C16 C15 0.1(16)
C22 Fe C21 C25 -115.8(9)
C23 Fe C21 C25 -77.9(7)
C33 Fe C21 C25 163.5(5)
C34 Fe C21 C25 -160.6(9)
C24 Fe C21 C25 -34.9(6)
C31 Fe C21 C25 78.6(7)
C32 Fe C21 C25 121.1(6)
C35 Fe C21 C25 43.5(12)
C23 Fe C21 C22 37.9(6)
C33 Fe C21 C22 -80.7(7)
C34 Fe C21 C22 -44.8(13)
C24 Fe C21 C22 80.9(7)
C31 Fe C21 C22 -165.6(6)
C32 Fe C21 C22 -123.1(6)
C25 Fe C21 C22 115.8(9)
C35 Fe C21 C22 159.3(8)
C25 C21 C22 C23 1.0(10)
Fe C21 C22 C23 -60.8(6)
C25 C21 C22 Fe 61.8(6)
C21 Fe C22 C23 118.0(9)
C33 Fe C22 C23 -122.3(7)
C34 Fe C22 C23 -78.3(7)
C24 Fe C22 C23 38.5(6)
C31 Fe C22 C23 157.0(10)
C32 Fe C22 C23 -164.8(6)
C25 Fe C22 C23 79.0(7)
C35 Fe C22 C23 -40.0(12)
C23 Fe C22 C21 -118.0(9)
C33 Fe C22 C21 119.7(7)
C34 Fe C22 C21 163.7(6)
C24 Fe C22 C21 -79.5(7)
C31 Fe C22 C21 39.0(14)
C32 Fe C22 C21 77.1(7)
C25 Fe C22 C21 -39.1(6)
C35 Fe C22 C21 -158.1(9)
C21 C22 C23 C24 -1.2(10)
Fe C22 C23 C24 -61.5(6)
C21 C22 C23 Fe 60.4(6)
C22 Fe C23 C24 116.5(9)
C21 Fe C23 C24 77.6(7)
C33 Fe C23 C24 -165.7(5)
C34 Fe C23 C24 -122.7(6)
C31 Fe C23 C24 -44.3(12)
C32 Fe C23 C24 159.6(10)
C25 Fe C23 C24 33.9(6)
C35 Fe C23 C24 -79.6(7)
C21 Fe C23 C22 -38.9(7)
C33 Fe C23 C22 77.7(7)
C34 Fe C23 C22 120.8(6)
C24 Fe C23 C22 -116.5(9)
C31 Fe C23 C22 -160.8(8)
C32 Fe C23 C22 43.1(14)
C25 Fe C23 C22 -82.6(7)
C35 Fe C23 C22 163.9(6)
C22 C23 C24 C25 1.0(11)
Fe C23 C24 C25 -59.7(7)
C22 C23 C24 Fe 60.6(6)
C22 Fe C24 C25 83.2(7)
C21 Fe C24 C25 37.7(7)
C23 Fe C24 C25 122.4(9)
C33 Fe C24 C25 161.9(8)
C34 Fe C24 C25 -161.4(5)
C31 Fe C24 C25 -76.6(7)
C32 Fe C24 C25 -41.5(11)
C35 Fe C24 C25 -118.8(6)
C22 Fe C24 C23 -39.2(6)
C21 Fe C24 C23 -84.7(7)
C33 Fe C24 C23 39.5(12)
C34 Fe C24 C23 76.2(7)
C31 Fe C24 C23 161.0(6)
C32 Fe C24 C23 -163.9(8)
C25 Fe C24 C23 -122.4(9)
C35 Fe C24 C23 118.7(6)
C23 C24 C25 C21 -0.3(11)
Fe C24 C25 C21 -58.9(7)
C23 C24 C25 Fe 58.5(7)
C22 C21 C25 C24 -0.4(10)
Fe C21 C25 C24 60.1(7)
C22 C21 C25 Fe -60.5(6)
C22 Fe C25 C24 -80.1(7)
C21 Fe C25 C24 -120.2(9)
C23 Fe C25 C24 -36.1(7)
C33 Fe C25 C24 -163.4(8)
C34 Fe C25 C24 43.1(11)
C31 Fe C25 C24 119.9(6)
C32 Fe C25 C24 161.7(6)
C35 Fe C25 C24 77.9(7)
C22 Fe C25 C21 40.2(6)
C23 Fe C25 C21 84.1(7)
C33 Fe C25 C21 -43.2(12)
C34 Fe C25 C21 163.3(8)
C24 Fe C25 C21 120.2(9)
C31 Fe C25 C21 -119.8(7)
C32 Fe C25 C21 -78.1(7)
C35 Fe C25 C21 -161.8(6)
C22 Fe C31 C35 170.5(10)
C21 Fe C31 C35 -160.0(6)
C23 Fe C31 C35 -49.0(11)
C33 Fe C31 C35 82.6(4)
C34 Fe C31 C35 37.8(4)
C24 Fe C31 C35 -80.6(5)
C32 Fe C31 C35 119.8(6)
C25 Fe C31 C35 -118.5(5)
C22 Fe C31 C32 50.8(12)
C21 Fe C31 C32 80.2(6)
C23 Fe C31 C32 -168.8(9)
C33 Fe C31 C32 -37.1(4)
C34 Fe C31 C32 -81.9(4)
C24 Fe C31 C32 159.7(5)
C25 Fe C31 C32 121.8(5)
C35 Fe C31 C32 -119.8(6)
C35 C31 C32 C33 -1.2(7)
Fe C31 C32 C33 58.3(4)
C35 C31 C32 Fe -59.5(4)
C22 Fe C32 C31 -161.6(5)
C21 Fe C32 C31 -118.9(6)
C23 Fe C32 C31 165.8(11)
C33 Fe C32 C31 120.3(6)
C34 Fe C32 C31 81.5(4)
C24 Fe C32 C31 -48.6(9)
C25 Fe C32 C31 -77.3(6)
C35 Fe C32 C31 37.2(4)
C22 Fe C32 C33 78.1(6)
C21 Fe C32 C33 120.8(6)
C23 Fe C32 C33 45.4(12)
C34 Fe C32 C33 -38.8(4)
C24 Fe C32 C33 -168.9(7)
C31 Fe C32 C33 -120.3(6)
C25 Fe C32 C33 162.4(5)
C35 Fe C32 C33 -83.1(4)
C31 C32 C33 C34 1.2(7)
Fe C32 C33 C34 59.8(4)
C31 C32 C33 Fe -58.6(5)
C22 Fe C33 C32 -122.3(5)
C21 Fe C33 C32 -78.7(6)
C23 Fe C33 C32 -164.2(5)
C34 Fe C33 C32 118.3(5)
C24 Fe C33 C32 166.2(9)
C31 Fe C33 C32 37.0(4)
C25 Fe C33 C32 -46.7(10)
C35 Fe C33 C32 80.4(4)
C22 Fe C33 C34 119.4(6)
C21 Fe C33 C34 163.0(5)
C23 Fe C33 C34 77.5(6)
C24 Fe C33 C34 47.9(11)
C31 Fe C33 C34 -81.3(4)
C32 Fe C33 C34 -118.3(5)
C25 Fe C33 C34 -165.0(8)
C35 Fe C33 C34 -37.9(3)
C32 C33 C34 C35 -0.7(7)
Fe C33 C34 C35 59.5(4)
C32 C33 C34 C9 -175.5(6)
Fe C33 C34 C9 -115.3(6)
C32 C33 C34 Fe -60.2(4)
O3 C9 C34 C35 1.9(9)
C8 C9 C34 C35 -178.1(6)
O3 C9 C34 C33 175.9(6)
C8 C9 C34 C33 -4.1(10)
O3 C9 C34 Fe 88.2(7)
C8 C9 C34 Fe -91.8(7)
C22 Fe C34 C35 159.9(5)
C21 Fe C34 C35 -166.1(10)
C23 Fe C34 C35 118.2(6)
C33 Fe C34 C35 -118.9(5)
C24 Fe C34 C35 77.7(5)
C31 Fe C34 C35 -37.2(4)
C32 Fe C34 C35 -80.9(4)
C25 Fe C34 C35 47.7(9)
C22 Fe C34 C33 -81.2(6)
C21 Fe C34 C33 -47.2(12)
C23 Fe C34 C33 -122.8(6)
C24 Fe C34 C33 -163.4(5)
C31 Fe C34 C33 81.7(4)
C32 Fe C34 C33 38.0(4)
C25 Fe C34 C33 166.6(8)
C35 Fe C34 C33 118.9(5)
C22 Fe C34 C9 42.0(7)
C21 Fe C34 C9 75.9(12)
C23 Fe C34 C9 0.3(7)
C33 Fe C34 C9 123.2(7)
C24 Fe C34 C9 -40.3(7)
C31 Fe C34 C9 -155.1(6)
C32 Fe C34 C9 161.2(6)
C25 Fe C34 C9 -70.2(10)
C35 Fe C34 C9 -117.9(7)
C32 C31 C35 C34 0.7(7)
Fe C31 C35 C34 -58.5(4)
C32 C31 C35 Fe 59.3(4)
C33 C34 C35 C31 0.0(7)
C9 C34 C35 C31 175.1(5)
Fe C34 C35 C31 58.9(4)
C33 C34 C35 Fe -58.9(4)
C9 C34 C35 Fe 116.2(6)
C22 Fe C35 C31 -171.3(9)
C21 Fe C35 C31 48.4(11)
C23 Fe C35 C31 159.3(6)
C33 Fe C35 C31 -81.2(4)
C34 Fe C35 C31 -119.7(6)
C24 Fe C35 C31 118.2(5)
C32 Fe C35 C31 -37.4(4)
C25 Fe C35 C31 79.9(5)
C22 Fe C35 C34 -51.7(10)
C21 Fe C35 C34 168.1(9)
C23 Fe C35 C34 -81.0(6)
C33 Fe C35 C34 38.4(4)
C24 Fe C35 C34 -122.2(5)
C31 Fe C35 C34 119.7(6)
C32 Fe C35 C34 82.2(4)
C25 Fe C35 C34 -160.5(5)
